data_7230093
loop_
_publ_author_name
'Wang, Kai'
'Tang, Shen'
'Hu, Zhao-Bo'
'Zou, Hua-Hong'
'Wang, Xiao-Lu'
'Li, Yan'
'Zhang, Shu-Hua'
'Chen, Zi-Lu'
'Liang, Fu-Pei'

_publ_section_title
;
 A family of 3d metal clusters based on N--N single bonds bridged
 quasi-linear trinuclear cores: the Mn analogue displaying single-molecule
 magnet behavior
;
_journal_issue 12
_journal_name_full 'RSC Advances'
_journal_page_first 6218
_journal_paper_doi 10.1039/C7RA12844D
_journal_volume 8
_journal_year 2018
_chemical_formula_moiety 'C43 H33 N9 Ni3 O8'
_chemical_formula_sum 'C43 H33 N9 Ni3 O8'
_chemical_formula_weight 979.91
_chemical_name_systematic SuperNova
_space_group_crystal_system orthorhombic
_space_group_IT_number 62
_space_group_name_Hall '-P 2ac 2n'
_space_group_name_H-M_alt 'P n m a'
_symmetry_space_group_name_Hall '-P 2ac 2n'
_symmetry_space_group_name_H-M 'P n m a'
_atom_sites_solution_hydrogens geom
_atom_sites_solution_primary direct
_atom_sites_solution_secondary difmap
_audit_creation_date 2016-07-28
_audit_creation_method
;
Olex2 1.2
(compiled 2016.02.19 svn.r3266 for OlexSys, GUI svn.r5155)
;
_audit_update_record
;
2016-07-29 deposited with the CCDC.
2018-02-01 downloaded from the CCDC.
;
_cell_angle_alpha 90.00
_cell_angle_beta 90.00
_cell_angle_gamma 90.00
_cell_formula_units_Z 4
_cell_length_a 17.9052(2)
_cell_length_b 25.3476(2)
_cell_length_c 8.99870(10)
_cell_measurement_reflns_used 3681
_cell_measurement_temperature 150.15
_cell_measurement_theta_max 28.6832
_cell_measurement_theta_min 2.9943
_cell_volume 4084.09(7)
_computing_molecular_graphics 'Olex2 (Dolomanov et al., 2009)'
_computing_publication_material 'Olex2 (Dolomanov et al., 2009)'
_computing_structure_refinement 'XL (Sheldrick, 2008)'
_computing_structure_solution 'SIR2004 (Burla et al., 2007)'
_diffrn_ambient_temperature 150.15
_diffrn_measured_fraction_theta_full 0.998
_diffrn_measured_fraction_theta_max 0.998
_diffrn_measurement_device_type SuperNova
_diffrn_measurement_method 'phi and omega scans'
_diffrn_radiation_monochromator graphite
_diffrn_radiation_type MoK\a
_diffrn_radiation_wavelength 0.71073
_diffrn_reflns_av_R_equivalents 0.0311
_diffrn_reflns_av_unetI/netI 0.0154
_diffrn_reflns_limit_h_max 21
_diffrn_reflns_limit_h_min -20
_diffrn_reflns_limit_k_max 30
_diffrn_reflns_limit_k_min -30
_diffrn_reflns_limit_l_max 10
_diffrn_reflns_limit_l_min -10
_diffrn_reflns_number 33538
_diffrn_reflns_theta_full 25.01
_diffrn_reflns_theta_max 25.01
_diffrn_reflns_theta_min 3.00
_diffrn_source 'fine-focus sealed tube'
_exptl_absorpt_coefficient_mu 1.436
_exptl_absorpt_correction_T_max 0.7430
_exptl_absorpt_correction_T_min 0.7066
_exptl_absorpt_correction_type none
_exptl_crystal_colour 'brownish red'
_exptl_crystal_colour_modifier brownish
_exptl_crystal_colour_primary red
_exptl_crystal_density_diffrn 1.594
_exptl_crystal_density_method 'not measured'
_exptl_crystal_description block
_exptl_crystal_F_000 2008
_exptl_crystal_size_max 0.26
_exptl_crystal_size_mid 0.24
_exptl_crystal_size_min 0.22
_refine_diff_density_max 0.920
_refine_diff_density_min -0.728
_refine_diff_density_rms 0.056
_refine_ls_extinction_method none
_refine_ls_goodness_of_fit_ref 1.046
_refine_ls_hydrogen_treatment constr
_refine_ls_matrix_type full
_refine_ls_number_parameters 309
_refine_ls_number_reflns 3681
_refine_ls_number_restraints 6
_refine_ls_restrained_S_all 1.047
_refine_ls_R_factor_all 0.0279
_refine_ls_R_factor_gt 0.0265
_refine_ls_shift/su_max 0.003
_refine_ls_shift/su_mean 0.000
_refine_ls_structure_factor_coef Fsqd
_refine_ls_weighting_details 'calc w=1/[\s^2^(Fo^2^)+(0.0310P)^2^+5.1113P] where P=(Fo^2^+2Fc^2^)/3'
_refine_ls_weighting_scheme calc
_refine_ls_wR_factor_gt 0.0694
_refine_ls_wR_factor_ref 0.0703
_reflns_number_gt 3482
_reflns_number_total 3681
_reflns_threshold_expression >2sigma(I)
_cod_data_source_file c7ra12844d2.cif
_cod_data_source_block 4-Ni3
_cod_database_code 7230093
_olex2_refinement_description
;
1. Fixed Uiso
 At 1.2 times of:
  All C(H) groups
 At 1.5 times of:
  All C(H,H,H) groups
2. Uiso/Uaniso restraints and constraints
Uanis(C21) \\sim Ueq: with sigma of 0.001 and sigma for terminal atoms of 0.002
3. Others
 Fixed Sof: C21(0.5) H21(0.5) C23(0.5) H23(0.5) C24(0.5) H24(0.5) C25(0.5)
 H25(0.5)
4.a Riding coordinates:
 N5(N6,C21), N5(H21), C22(H22), C23(H23), C24(H24), C25(H25)
4.b Aromatic/amide H refined with riding coordinates:
 C4(H4), C5(H5), C11(H11), C12(H12), C13(H13), C14(H14), C15(H15), C16(H16),
 C17(H17), C18(H18), C19(H19), C20(H20)
4.c Idealised Me refined as rotating group:
 C8(H8A,H8B,H8C)
;
_olex2_submission_special_instructions 'No special instructions were received'

loop_
_space_group_symop_id
_space_group_symop_operation_xyz
1 'x, y, z'
2 '-x+1/2, -y, z+1/2'
3 '-x, y+1/2, -z'
4 'x+1/2, -y+1/2, -z+1/2'
5 '-x, -y, -z'
6 'x-1/2, y, -z-1/2'
7 'x, -y-1/2, z'
8 '-x-1/2, y-1/2, z-1/2'

loop_
_atom_site_label
_atom_site_type_symbol
_atom_site_fract_x
_atom_site_fract_y
_atom_site_fract_z
_atom_site_U_iso_or_equiv
_atom_site_adp_type
_atom_site_occupancy
_atom_site_calc_flag
_atom_site_site_symmetry_order
_atom_site_refinement_flags_posn
_atom_site_refinement_flags_adp
_atom_site_refinement_flags_occupancy
Ni1 Ni 0.040839(14) 0.569068(10) 0.30731(3) 0.01928(9) Uani 1 d 1 . . .
Ni2 Ni 0.101577(19) 0.7500 0.34879(4) 0.01445(10) Uani 1 d 2 S T P
O1 O 0.17791(9) 0.46008(6) 0.56105(18) 0.0311(4) Uani 1 d 1 . . .
O2 O 0.11089(8) 0.53070(5) 0.40647(16) 0.0231(3) Uani 1 d 1 . . .
O3 O 0.16918(7) 0.69232(5) 0.44044(16) 0.0193(3) Uani 1 d 1 . . .
O4 O -0.03077(8) 0.61115(6) 0.21186(17) 0.0256(3) Uani 1 d 1 . . .
N1 N 0.08655(9) 0.63175(7) 0.34952(19) 0.0192(4) Uani 1 d 1 . . .
N2 N 0.05001(9) 0.67576(7) 0.28928(19) 0.0194(4) Uani 1 d 1 . . .
N3 N -0.00905(10) 0.50437(7) 0.2493(2) 0.0234(4) Uani 1 d 1 . . .
N4 N -0.02332(13) 0.7500 0.1805(3) 0.0171(5) Uani 1 d 2 S T P
N5 N 0.16478(9) 0.7500 0.14922(17) 0.0182(5) Uani 1 d 2 S T P
N6 N 0.03650(9) 0.7500 0.54292(17) 0.0270(6) Uani 1 d 2 RS T P
C21 C 0.07115(9) 0.7603 0.67806(17) 0.0201(9) Uani 0.50 d 1 R U .
H21 H 0.1143 0.7855 0.6661 0.024 Uiso 0.50 d 1 R . .
C1 C 0.16457(11) 0.54897(8) 0.4924(2) 0.0191(4) Uani 1 d 1 . . .
C2 C 0.20417(12) 0.51060(8) 0.5791(2) 0.0237(5) Uani 1 d 1 . . .
C3 C 0.26225(13) 0.52483(9) 0.6715(2) 0.0280(5) Uani 1 d 1 . . .
C4 C 0.28341(13) 0.57821(10) 0.6820(2) 0.0289(5) Uani 1 d 1 . . .
H4 H 0.3236 0.5881 0.7449 0.035 Uiso 1 calc 1 R . .
C5 C 0.24617(12) 0.61588(9) 0.6017(2) 0.0225(4) Uani 1 d 1 . . .
H5 H 0.2607 0.6518 0.6100 0.027 Uiso 1 calc 1 R . .
C6 C 0.18648(11) 0.60208(8) 0.5068(2) 0.0182(4) Uani 1 d 1 . . .
C7 C 0.14708(11) 0.64472(8) 0.4291(2) 0.0173(4) Uani 1 d 1 . . .
C8 C 0.20937(15) 0.42075(10) 0.6555(3) 0.0393(6) Uani 1 d 1 . . .
H8A H 0.2628 0.4171 0.6340 0.059 Uiso 1 calc 1 GR . .
H8B H 0.1843 0.3870 0.6379 0.059 Uiso 1 calc 1 GR . .
H8C H 0.2027 0.4311 0.7596 0.059 Uiso 1 calc 1 GR . .
C9 C -0.01094(11) 0.66046(8) 0.2221(2) 0.0209(4) Uani 1 d 1 . . .
C10 C -0.05961(11) 0.70437(8) 0.1710(2) 0.0187(4) Uani 1 d 1 . . .
C11 C -0.13555(12) 0.70235(9) 0.1364(2) 0.0230(5) Uani 1 d 1 . . .
H11 H -0.1610 0.6696 0.1272 0.028 Uiso 1 calc 1 R . .
C12 C -0.17263(16) 0.7500 0.1160(3) 0.0217(6) Uani 1 d 2 S T P
H12 H -0.2238 0.7500 0.0878 0.026 Uiso 1 calc 2 RS T P
C13 C 0.00880(14) 0.45789(9) 0.3113(3) 0.0295(5) Uani 1 d 1 . . .
H13 H 0.0448 0.4573 0.3888 0.035 Uiso 1 calc 1 R . .
C14 C -0.02336(15) 0.41055(10) 0.2664(3) 0.0381(6) Uani 1 d 1 . . .
H14 H -0.0094 0.3783 0.3125 0.046 Uiso 1 calc 1 R . .
C15 C -0.07561(15) 0.41102(10) 0.1547(3) 0.0391(6) Uani 1 d 1 . . .
H15 H -0.0978 0.3791 0.1212 0.047 Uiso 1 calc 1 R . .
C16 C -0.09528(14) 0.45880(10) 0.0919(3) 0.0390(6) Uani 1 d 1 . . .
H16 H -0.1319 0.4603 0.0156 0.047 Uiso 1 calc 1 R . .
C17 C -0.06110(13) 0.50433(9) 0.1414(3) 0.0314(5) Uani 1 d 1 . . .
H17 H -0.0749 0.5370 0.0975 0.038 Uiso 1 calc 1 R . .
C18 C 0.18393(12) 0.70496(9) 0.0820(2) 0.0257(5) Uani 1 d 1 . . .
H18 H 0.1730 0.6726 0.1307 0.031 Uiso 1 calc 1 R . .
C19 C 0.21888(14) 0.70318(10) -0.0551(3) 0.0365(6) Uani 1 d 1 . . .
H19 H 0.2310 0.6703 -0.0998 0.044 Uiso 1 calc 1 R . .
C20 C 0.2357(2) 0.7500 -0.1257(4) 0.0390(9) Uani 1 d 2 S T P
H20 H 0.2585 0.7500 -0.2210 0.047 Uiso 1 calc 2 RS T P
C22 C 0.0325(2) 0.7500 0.8085(4) 0.0483(11) Uani 1 d 2 S T P
H22 H 0.0502 0.7500 0.9047 0.058 Uiso 1 d 2 RS T P
C23 C -0.0405(3) 0.7337(3) 0.8082(5) 0.052(3) Uani 0.50 d 1 . . .
H23 H -0.0698 0.7437 0.8981 0.063 Uiso 0.50 d 1 R . .
C24 C -0.0735(3) 0.7215(3) 0.6756(6) 0.0542(17) Uani 0.50 d 1 . . .
H24 H -0.1180 0.7055 0.6846 0.065 Uiso 0.50 d 1 R . .
C25 C -0.0339(2) 0.7288(2) 0.5460(5) 0.0366(13) Uani 0.50 d 1 . . .
H25 H -0.0506 0.7100 0.4617 0.044 Uiso 0.50 d 1 R . .

loop_
_atom_site_aniso_label
_atom_site_aniso_U_11
_atom_site_aniso_U_22
_atom_site_aniso_U_33
_atom_site_aniso_U_23
_atom_site_aniso_U_13
_atom_site_aniso_U_12
Ni1 0.01916(16) 0.01500(15) 0.02368(16) 0.00236(10) -0.00281(11) -0.00168(10)
Ni2 0.01311(19) 0.01554(19) 0.01471(18) 0.000 -0.00141(13) 0.000
O1 0.0411(9) 0.0195(8) 0.0326(9) 0.0084(7) -0.0012(7) 0.0070(7)
O2 0.0257(8) 0.0166(7) 0.0268(8) 0.0030(6) -0.0016(6) 0.0018(6)
O3 0.0161(7) 0.0182(7) 0.0235(7) 0.0031(6) -0.0035(6) -0.0010(6)
O4 0.0238(8) 0.0167(7) 0.0363(9) 0.0039(6) -0.0098(7) -0.0038(6)
N1 0.0180(9) 0.0163(8) 0.0232(9) 0.0050(7) -0.0041(7) 0.0003(7)
N2 0.0170(9) 0.0174(9) 0.0238(9) 0.0051(7) -0.0049(7) 0.0007(7)
N3 0.0225(9) 0.0218(9) 0.0258(9) -0.0026(8) 0.0044(8) -0.0017(7)
N4 0.0150(12) 0.0181(12) 0.0181(12) 0.000 -0.0031(9) 0.000
N5 0.0153(12) 0.0202(12) 0.0192(12) 0.000 -0.0001(10) 0.000
N6 0.0201(13) 0.0435(17) 0.0174(13) 0.000 -0.0022(10) 0.000
C21 0.0225(11) 0.0177(14) 0.0200(11) 0.0024(8) -0.0009(8) 0.0010(8)
C1 0.0182(10) 0.0216(10) 0.0175(10) 0.0016(8) 0.0041(8) 0.0031(8)
C2 0.0280(12) 0.0211(11) 0.0221(11) 0.0048(8) 0.0063(9) 0.0071(9)
C3 0.0299(12) 0.0304(12) 0.0237(11) 0.0048(9) 0.0007(9) 0.0105(10)
C4 0.0259(12) 0.0366(13) 0.0242(11) 0.0015(10) -0.0068(9) 0.0065(10)
C5 0.0215(11) 0.0247(11) 0.0212(10) 0.0007(9) -0.0009(9) 0.0035(9)
C6 0.0175(10) 0.0217(10) 0.0154(9) 0.0030(8) 0.0039(8) 0.0045(8)
C7 0.0157(10) 0.0202(10) 0.0160(9) 0.0018(8) 0.0015(8) -0.0002(8)
C8 0.0423(15) 0.0275(13) 0.0482(15) 0.0186(11) 0.0038(12) 0.0111(11)
C9 0.0189(10) 0.0187(10) 0.0249(11) 0.0032(8) -0.0044(9) -0.0036(8)
C10 0.0199(10) 0.0199(10) 0.0163(9) 0.0014(8) -0.0027(8) -0.0029(8)
C11 0.0191(11) 0.0259(11) 0.0241(11) 0.0043(9) -0.0030(9) -0.0055(9)
C12 0.0132(14) 0.0323(17) 0.0197(14) 0.000 -0.0018(11) 0.000
C13 0.0369(13) 0.0204(11) 0.0314(12) 0.0016(9) 0.0032(10) -0.0046(10)
C14 0.0457(15) 0.0234(12) 0.0454(15) -0.0014(11) 0.0041(12) -0.0071(11)
C15 0.0381(14) 0.0276(13) 0.0517(16) -0.0137(12) 0.0070(12) -0.0112(11)
C16 0.0346(14) 0.0333(14) 0.0491(16) -0.0101(12) -0.0076(12) -0.0054(11)
C17 0.0276(12) 0.0260(12) 0.0407(14) -0.0048(10) -0.0036(11) -0.0015(10)
C18 0.0250(11) 0.0249(11) 0.0271(11) -0.0014(9) 0.0037(9) 0.0036(9)
C19 0.0347(13) 0.0416(15) 0.0332(13) -0.0115(11) 0.0100(11) 0.0059(11)
C20 0.037(2) 0.054(2) 0.0266(18) 0.000 0.0135(15) 0.000
C22 0.040(2) 0.086(3) 0.0182(17) 0.000 -0.0006(15) 0.000
C23 0.033(3) 0.105(8) 0.019(2) 0.000(3) 0.0088(18) 0.000(3)
C24 0.020(3) 0.112(5) 0.031(3) -0.003(3) 0.006(2) -0.003(3)
C25 0.021(2) 0.069(4) 0.020(2) -0.007(2) 0.0019(18) -0.001(2)

loop_
_atom_type_symbol
_atom_type_description
_atom_type_scat_dispersion_real
_atom_type_scat_dispersion_imag
_atom_type_scat_source
C C 0.0033 0.0016 'International Tables Vol C Tables 4.2.6.8 and 6.1.1.4'
H H 0.0000 0.0000 'International Tables Vol C Tables 4.2.6.8 and 6.1.1.4'
N N 0.0061 0.0033 'International Tables Vol C Tables 4.2.6.8 and 6.1.1.4'
Ni Ni 0.3393 1.1124 'International Tables Vol C Tables 4.2.6.8 and 6.1.1.4'
O O 0.0106 0.0060 'International Tables Vol C Tables 4.2.6.8 and 6.1.1.4'

loop_
_geom_angle_atom_site_label_1
_geom_angle_atom_site_label_2
_geom_angle_atom_site_label_3
_geom_angle
_geom_angle_site_symmetry_1
_geom_angle_site_symmetry_3
O2 Ni1 O4 177.27(7) . .
O2 Ni1 N1 93.10(7) . .
O2 Ni1 N3 89.85(7) . .
O4 Ni1 N3 92.46(7) . .
N1 Ni1 O4 84.65(7) . .
N1 Ni1 N3 176.17(8) . .
O3 Ni2 O3 89.90(8) 7_575 .
O3 Ni2 N2 74.56(6) . .
O3 Ni2 N2 74.56(6) 7_575 7_575
O3 Ni2 N2 164.32(6) 7_575 .
O3 Ni2 N2 164.32(6) . 7_575
O3 Ni2 N5 91.45(5) . .
O3 Ni2 N5 91.45(5) 7_575 .
O3 Ni2 N6 89.60(5) . .
O3 Ni2 N6 89.60(5) 7_575 .
N2 Ni2 N2 120.88(9) . 7_575
N5 Ni2 N2 91.03(5) . 7_575
N5 Ni2 N2 91.03(5) . .
N6 Ni2 N2 88.23(5) . .
N6 Ni2 N2 88.23(5) . 7_575
N6 Ni2 N5 178.51(9) . .
C2 O1 C8 116.48(19) . .
C1 O2 Ni1 127.04(13) . .
C7 O3 Ni2 117.10(12) . .
C9 O4 Ni1 109.07(13) . .
N2 N1 Ni1 113.74(12) . .
C7 N1 Ni1 133.37(14) . .
C7 N1 N2 112.87(16) . .
N1 N2 Ni2 113.41(12) . .
C9 N2 Ni2 136.83(14) . .
C9 N2 N1 109.40(17) . .
C13 N3 Ni1 121.40(16) . .
C13 N3 C17 117.6(2) . .
C17 N3 Ni1 120.92(15) . .
C10 N4 C10 120.9(3) . 7_575
C18 N5 Ni2 121.30(11) . .
C18 N5 Ni2 121.30(11) 7_575 .
C18 N5 C18 117.3(2) . 7_575
C21 N6 Ni2 118.7 . .
C21 N6 Ni2 118.7 7_575 .
C21 N6 C21 21.6 . 7_575
C25 N6 Ni2 121.8(2) 7_575 .
C25 N6 Ni2 121.8(2) . .
C25 N6 C21 108.6(2) . 7_575
C25 N6 C21 108.6(2) 7_575 .
C25 N6 C21 117.8(2) 7_575 7_575
C25 N6 C21 117.8(2) . .
C25 N6 C25 46.3(4) . 7_575
N6 C21 H21 111.6 . .
C22 C21 N6 118.85(17) 7_575 .
C22 C21 N6 118.85(17) . .
C22 C21 H21 126.2 . .
C22 C21 H21 126.2 7_575 .
C22 C21 C22 0.0(3) 7_575 .
O2 C1 C2 116.20(18) . .
O2 C1 C6 126.37(18) . .
C6 C1 C2 117.43(19) . .
O1 C2 C1 113.49(19) . .
O1 C2 C3 124.96(19) . .
C3 C2 C1 121.5(2) . .
C2 C3 C4 119.6(2) . .
C3 C4 H4 119.9 . .
C5 C4 C3 120.2(2) . .
C5 C4 H4 119.9 . .
C4 C5 H5 119.5 . .
C4 C5 C6 121.0(2) . .
C6 C5 H5 119.5 . .
C1 C6 C5 120.22(18) . .
C1 C6 C7 121.76(18) . .
C5 C6 C7 117.99(18) . .
O3 C7 N1 121.76(18) . .
O3 C7 C6 120.66(18) . .
N1 C7 C6 117.55(17) . .
O1 C8 H8A 109.5 . .
O1 C8 H8B 109.5 . .
O1 C8 H8C 109.5 . .
H8A C8 H8B 109.5 . .
H8A C8 H8C 109.5 . .
H8B C8 H8C 109.5 . .
O4 C9 N2 123.06(18) . .
O4 C9 C10 122.46(18) . .
N2 C9 C10 114.23(18) . .
N4 C10 C9 110.19(18) . .
N4 C10 C11 121.5(2) . .
C11 C10 C9 127.78(19) . .
C10 C11 H11 121.2 . .
C12 C11 C10 117.6(2) . .
C12 C11 H11 121.2 . .
C11 C12 C11 120.6(3) . 7_575
C11 C12 H12 119.7 7_575 .
C11 C12 H12 119.7 . .
N3 C13 H13 118.7 . .
N3 C13 C14 122.6(2) . .
C14 C13 H13 118.7 . .
C13 C14 H14 120.4 . .
C15 C14 C13 119.2(2) . .
C15 C14 H14 120.4 . .
C14 C15 H15 120.7 . .
C14 C15 C16 118.7(2) . .
C16 C15 H15 120.7 . .
C15 C16 H16 120.4 . .
C17 C16 C15 119.2(2) . .
C17 C16 H16 120.4 . .
N3 C17 C16 122.7(2) . .
N3 C17 H17 118.6 . .
C16 C17 H17 118.6 . .
N5 C18 H18 118.4 . .
N5 C18 C19 123.2(2) . .
C19 C18 H18 118.4 . .
C18 C19 H19 120.6 . .
C20 C19 C18 118.8(2) . .
C20 C19 H19 120.6 . .
C19 C20 C19 118.7(3) . 7_575
C19 C20 H20 120.7 7_575 .
C19 C20 H20 120.7 . .
C21 C22 C21 21.66(6) 7_575 .
C21 C22 H22 128.6 . .
C21 C22 H22 128.6 7_575 .
C23 C22 C21 122.0(3) . .
C23 C22 C21 114.7(3) . 7_575
C23 C22 C21 122.0(3) 7_575 7_575
C23 C22 C21 114.7(3) 7_575 .
C23 C22 H22 109.2 . .
C23 C22 H22 109.2 7_575 .
C23 C22 C23 35.1(6) . 7_575
C22 C23 C22 0.0(3) 7_575 .
C22 C23 H23 115.0 . .
C22 C23 H23 115.0 7_575 .
C22 C23 C24 97.4(4) 7_575 7_575
C22 C23 C24 97.4(4) . 7_575
C24 C23 C22 118.8(4) . .
C24 C23 C22 118.8(4) . 7_575
C24 C23 H23 102.2 7_575 .
C24 C23 H23 122.6 . .
C24 C23 C24 53.5(5) . 7_575
C23 C24 C23 27.4(5) . 7_575
C23 C24 H24 114.0 . .
C23 C24 H24 122.1 7_575 .
C23 C24 C25 103.3(5) . 7_575
C23 C24 C25 119.1(5) . .
C23 C24 C25 81.9(4) 7_575 7_575
C25 C24 C23 108.5(5) . 7_575
C25 C24 H24 126.4 . .
C25 C24 H24 134.6 7_575 .
C25 C24 C25 35.1(4) . 7_575
N6 C25 C24 122.9(4) . .
N6 C25 C24 95.6(3) . 7_575
N6 C25 H25 118.3 . .
C24 C25 C24 50.3(5) . 7_575
C24 C25 H25 116.7 . .
C24 C25 H25 136.5 7_575 .

loop_
_geom_bond_atom_site_label_1
_geom_bond_atom_site_label_2
_geom_bond_distance
_geom_bond_site_symmetry_2
Ni1 O2 1.8208(14) .
Ni1 O4 1.8761(15) .
Ni1 N1 1.8271(17) .
Ni1 N3 1.9389(18) .
Ni2 O3 2.0695(14) 7_575
Ni2 O3 2.0695(14) .
Ni2 N2 2.1633(17) 7_575
Ni2 N2 2.1633(17) .
Ni2 N5 2.1227(16) .
Ni2 N6 2.0999(16) .
O1 C2 1.374(3) .
O1 C8 1.426(3) .
O2 C1 1.318(3) .
O3 C7 1.274(2) .
O4 C9 1.302(2) .
N1 N2 1.402(2) .
N1 C7 1.340(3) .
N2 C9 1.306(3) .
N3 C13 1.342(3) .
N3 C17 1.346(3) .
N4 C10 1.329(2) .
N4 C10 1.329(2) 7_575
N5 C18 1.336(2) .
N5 C18 1.336(2) 7_575
N6 C21 1.3898 .
N6 C21 1.3898 7_575
N6 C25 1.370(5) .
N6 C25 1.370(5) 7_575
C21 H21 1.0086 .
C21 C22 1.387(4) 7_575
C21 C22 1.387(4) .
C1 C2 1.434(3) .
C1 C6 1.408(3) .
C2 C3 1.379(3) .
C3 C4 1.408(3) .
C4 H4 0.9500 .
C4 C5 1.370(3) .
C5 H5 0.9500 .
C5 C6 1.412(3) .
C6 C7 1.468(3) .
C8 H8A 0.9800 .
C8 H8B 0.9800 .
C8 H8C 0.9800 .
C9 C10 1.487(3) .
C10 C11 1.396(3) .
C11 H11 0.9500 .
C11 C12 1.390(3) .
C12 C11 1.390(3) 7_575
C12 H12 0.9500 .
C13 H13 0.9500 .
C13 C14 1.391(3) .
C14 H14 0.9500 .
C14 C15 1.373(4) .
C15 H15 0.9500 .
C15 C16 1.382(4) .
C16 H16 0.9500 .
C16 C17 1.380(3) .
C17 H17 0.9500 .
C18 H18 0.9500 .
C18 C19 1.384(3) .
C19 H19 0.9500 .
C19 C20 1.379(3) .
C20 C19 1.379(3) 7_575
C20 H20 0.9500 .
C22 C21 1.387(4) 7_575
C22 H22 0.9217 .
C22 C23 1.371(6) .
C22 C23 1.371(6) 7_575
C23 C22 1.371(6) 7_575
C23 H23 0.9963 .
C23 C24 1.749(8) 7_575
C23 C24 1.366(7) .
C24 C23 1.749(8) 7_575
C24 H24 0.8978 .
C24 C25 1.858(8) 7_575
C24 C25 1.377(7) .
C25 C24 1.858(8) 7_575
C25 H25 0.9445 .

loop_
_geom_torsion_atom_site_label_1
_geom_torsion_atom_site_label_2
_geom_torsion_atom_site_label_3
_geom_torsion_atom_site_label_4
_geom_torsion
_geom_torsion_site_symmetry_1
_geom_torsion_site_symmetry_4
Ni1 O2 C1 C2 169.12(14) . .
Ni1 O2 C1 C6 -10.9(3) . .
Ni1 O4 C9 N2 0.2(3) . .
Ni1 O4 C9 C10 -173.70(16) . .
Ni1 N1 N2 Ni2 177.21(8) . .
Ni1 N1 N2 C9 2.9(2) . .
Ni1 N1 C7 O3 178.74(15) . .
Ni1 N1 C7 C6 -2.8(3) . .
Ni1 N3 C13 C14 -176.61(19) . .
Ni1 N3 C17 C16 176.78(19) . .
Ni2 O3 C7 N1 6.2(2) . .
Ni2 O3 C7 C6 -172.26(13) . .
Ni2 N2 C9 O4 -174.38(15) . .
Ni2 N2 C9 C10 0.0(3) . .
Ni2 N5 C18 C19 173.70(18) . .
Ni2 N6 C21 C22 -167.12(8) . 7_575
Ni2 N6 C21 C22 -167.12(8) . .
Ni2 N6 C25 C24 170.6(4) . .
Ni2 N6 C25 C24 -143.8(2) . 7_575
O1 C2 C3 C4 -179.1(2) . .
O2 Ni1 O4 C9 35.6(15) . .
O2 Ni1 N1 N2 179.20(14) . .
O2 Ni1 N1 C7 -2.5(2) . .
O2 Ni1 N3 C13 11.89(18) . .
O2 Ni1 N3 C17 -165.74(18) . .
O2 C1 C2 O1 -1.6(3) . .
O2 C1 C2 C3 178.99(19) . .
O2 C1 C6 C5 -178.85(18) . .
O2 C1 C6 C7 3.3(3) . .
O3 Ni2 O3 C7 172.98(11) 7_575 .
O3 Ni2 N2 N1 -4.6(3) 7_575 .
O3 Ni2 N2 N1 3.23(12) . .
O3 Ni2 N2 C9 175.4(2) . .
O3 Ni2 N2 C9 167.5(2) 7_575 .
O3 Ni2 N5 C18 -136.59(16) . 7_575
O3 Ni2 N5 C18 -46.65(16) 7_575 7_575
O3 Ni2 N5 C18 46.65(16) . .
O3 Ni2 N5 C18 136.59(16) 7_575 .
O3 Ni2 N6 C21 -57.29(4) 7_575 7_575
O3 Ni2 N6 C21 32.61(4) . 7_575
O3 Ni2 N6 C21 57.29(4) . .
O3 Ni2 N6 C21 -32.61(4) 7_575 .
O3 Ni2 N6 C25 162.6(3) 7_575 .
O3 Ni2 N6 C25 107.5(3) 7_575 7_575
O3 Ni2 N6 C25 -107.5(3) . .
O3 Ni2 N6 C25 -162.6(3) . 7_575
O4 Ni1 O2 C1 -25.1(15) . .
O4 Ni1 N1 N2 -2.34(14) . .
O4 Ni1 N1 C7 175.9(2) . .
O4 Ni1 N3 C13 -166.67(17) . .
O4 Ni1 N3 C17 15.70(18) . .
O4 C9 C10 N4 -173.8(2) . .
O4 C9 C10 C11 14.6(3) . .
N1 Ni1 O2 C1 9.17(17) . .
N1 Ni1 O4 C9 1.22(15) . .
N1 Ni1 N3 C13 152.3(11) . .
N1 Ni1 N3 C17 -25.3(12) . .
N1 N2 C9 O4 -2.0(3) . .
N1 N2 C9 C10 172.33(17) . .
N2 Ni2 O3 C7 165.4(2) 7_575 .
N2 Ni2 O3 C7 -4.90(14) . .
N2 Ni2 N2 N1 -173.72(8) 7_575 .
N2 Ni2 N2 C9 -1.6(3) 7_575 .
N2 Ni2 N5 C18 148.84(16) . 7_575
N2 Ni2 N5 C18 -27.93(16) . .
N2 Ni2 N5 C18 -148.84(16) 7_575 .
N2 Ni2 N5 C18 27.93(16) 7_575 7_575
N2 Ni2 N6 C21 131.86(4) . .
N2 Ni2 N6 C21 -131.86(4) 7_575 7_575
N2 Ni2 N6 C21 107.17(4) . 7_575
N2 Ni2 N6 C21 -107.17(4) 7_575 .
N2 Ni2 N6 C25 88.0(3) 7_575 .
N2 Ni2 N6 C25 -88.0(3) . 7_575
N2 Ni2 N6 C25 -32.9(3) . .
N2 Ni2 N6 C25 32.9(3) 7_575 7_575
N2 N1 C7 O3 -3.0(3) . .
N2 N1 C7 C6 175.48(16) . .
N2 C9 C10 N4 11.7(3) . .
N2 C9 C10 C11 -159.8(2) . .
N3 Ni1 O2 C1 -173.28(16) . .
N3 Ni1 O4 C9 -176.25(14) . .
N3 Ni1 N1 N2 38.9(12) . .
N3 Ni1 N1 C7 -142.9(11) . .
N3 C13 C14 C15 -0.2(4) . .
N4 C10 C11 C12 -1.7(3) . .
N5 Ni2 O3 C7 -95.57(14) . .
N5 Ni2 N2 N1 94.45(13) . .
N5 Ni2 N2 C9 -93.4(2) . .
N5 Ni2 N6 C21 167.66(3) . 7_575
N5 Ni2 N6 C21 -167.66(3) . .
N5 Ni2 N6 C25 27.5(3) . .
N5 Ni2 N6 C25 -27.5(3) . 7_575
N5 C18 C19 C20 0.8(4) . .
N6 Ni2 O3 C7 83.38(14) . .
N6 Ni2 N2 N1 -86.84(13) . .
N6 Ni2 N2 C9 85.3(2) . .
N6 Ni2 N5 C18 -88.38(16) . .
N6 Ni2 N5 C18 88.38(16) . 7_575
N6 C21 C22 C21 71.14(7) . 7_575
N6 C21 C22 C23 -44.0(3) . 7_575
N6 C21 C22 C23 -4.8(4) . .
C21 N6 C21 C22 -71.13(7) 7_575 7_575
C21 N6 C21 C22 -71.13(7) 7_575 .
C21 N6 C25 C24 27.0(6) 7_575 .
C21 N6 C25 C24 5.7(6) . .
C21 N6 C25 C24 51.2(3) . 7_575
C21 N6 C25 C24 72.6(3) 7_575 7_575
C21 C22 C23 C22 0(100) . 7_575
C21 C22 C23 C22 0(100) 7_575 7_575
C21 C22 C23 C24 -44.6(4) . 7_575
C21 C22 C23 C24 -67.8(4) 7_575 7_575
C21 C22 C23 C24 7.5(8) . .
C21 C22 C23 C24 -15.7(7) 7_575 .
C1 C2 C3 C4 0.2(3) . .
C1 C6 C7 O3 -178.01(18) . .
C1 C6 C7 N1 3.5(3) . .
C2 C1 C6 C5 1.1(3) . .
C2 C1 C6 C7 -176.74(18) . .
C2 C3 C4 C5 0.5(3) . .
C3 C4 C5 C6 -0.3(3) . .
C4 C5 C6 C1 -0.5(3) . .
C4 C5 C6 C7 177.43(19) . .
C5 C6 C7 O3 4.1(3) . .
C5 C6 C7 N1 -174.37(18) . .
C6 C1 C2 O1 178.44(17) . .
C6 C1 C2 C3 -1.0(3) . .
C7 N1 N2 Ni2 -1.4(2) . .
C7 N1 N2 C9 -175.70(17) . .
C8 O1 C2 C1 -173.58(19) . .
C8 O1 C2 C3 5.8(3) . .
C9 C10 C11 C12 169.0(2) . .
C10 N4 C10 C9 -165.77(17) 7_575 .
C10 N4 C10 C11 6.4(4) 7_575 .
C10 C11 C12 C11 -2.9(4) . 7_575
C13 N3 C17 C16 -0.9(4) . .
C13 C14 C15 C16 -0.9(4) . .
C14 C15 C16 C17 1.1(4) . .
C15 C16 C17 N3 -0.1(4) . .
C17 N3 C13 C14 1.1(3) . .
C18 N5 C18 C19 -3.2(4) 7_575 .
C18 C19 C20 C19 1.7(5) . 7_575
C22 C21 C22 C21 0(63) 7_575 7_575
C22 C21 C22 C23 0(3) 7_575 .
C22 C21 C22 C23 0(28) 7_575 7_575
C22 C23 C24 C23 -77.0(5) 7_575 7_575
C22 C23 C24 C23 -77.0(5) . 7_575
C22 C23 C24 C25 -3.5(10) . .
C22 C23 C24 C25 -37.3(7) 7_575 7_575
C22 C23 C24 C25 -37.3(7) . 7_575
C22 C23 C24 C25 -3.5(10) 7_575 .
C23 C22 C23 C22 0(100) 7_575 7_575
C23 C22 C23 C24 95.5(6) 7_575 .
C23 C22 C23 C24 43.4(3) 7_575 7_575
C23 C24 C25 N6 24.6(7) 7_575 .
C23 C24 C25 N6 -3.1(9) . .
C23 C24 C25 C24 -70.4(6) . 7_575
C23 C24 C25 C24 -42.7(4) 7_575 7_575
C24 C23 C24 C23 0.000(7) 7_575 7_575
C24 C23 C24 C25 39.7(3) 7_575 7_575
C24 C23 C24 C25 73.5(6) 7_575 .
C25 N6 C21 C22 48.0(2) 7_575 .
C25 N6 C21 C22 -1.7(3) . 7_575
C25 N6 C21 C22 48.0(2) 7_575 7_575
C25 N6 C21 C22 -1.7(3) . .
C25 N6 C25 C24 -84.0(5) 7_575 .
C25 N6 C25 C24 -38.5(3) 7_575 7_575
C25 C24 C25 N6 67.3(4) 7_575 .
C25 C24 C25 C24 0.000(4) 7_575 7_575
